data_2202831
loop_
_publ_author_name
'Vr\'abel, Viktor'
'Ko\<z\'i\<sek, Jozef'
'Marchal\'in, \<Stefan'

_publ_section_title
;Diethyl
 (2'<i>R</i>,4<i>R</i>,4'<i>R</i>)-2-(4'-ethoxycarbonyl-2'-thiazolidinyl)-6-methyl-4-(2''-thienyl)-1,4-dihydropyridine-3,5-dicarboxylate
;
_journal_issue 12
_journal_name_full 'Acta Crystallographica Section E'
_journal_page_first o1964
_journal_page_last o1966
_journal_paper_doi 10.1107/S1600536803025911
_journal_volume 59
_journal_year 2003
_chemical_formula_iupac 'C22 H28 N2 O6 S2'
_chemical_formula_moiety 'C22 H28 N2 O6 S2'
_chemical_formula_sum 'C22 H28 N2 O6 S2'
_chemical_formula_weight 480.58
_chemical_name_systematic
;
Diethyl
(2'R,4R,4'R)-2-(4'-ethoxycarbonyl-2'-thiazolidinyl)-6-methyl-4-(2''-thienyl)-
1,4-dihydropyridine-3,5-dicarboxylate
;
_space_group_IT_number 4
_symmetry_cell_setting monoclinic
_symmetry_space_group_name_Hall 'P 2yb'
_symmetry_space_group_name_H-M 'P 1 21 1'
_atom_sites_solution_hydrogens geom
_atom_sites_solution_primary direct
_atom_sites_solution_secondary difmap
_audit_creation_method SHELXL-97
_cell_angle_alpha 90.00
_cell_angle_beta 107.53(3)
_cell_angle_gamma 90.00
_cell_formula_units_Z 2
_cell_length_a 10.347(2)
_cell_length_b 9.3127(19)
_cell_length_c 13.160(3)
_cell_measurement_reflns_used 7503
_cell_measurement_temperature 293(2)
_cell_measurement_theta_max 30.31
_cell_measurement_theta_min 2.99
_cell_volume 1209.2(5)
_computing_cell_refinement
;
CrysAlis RED (Oxford Diffraction, 2002)
;
_computing_data_collection
;
CrysAlis CCD (Oxford Diffraction, 2002)
;
_computing_data_reduction
;
CrysAlis RED
;
_computing_molecular_graphics 'ORTEPII   (Johnson, 1976)'
_computing_publication_material SHELXL97
_computing_structure_refinement 'SHELXL97 (Sheldrick, 1997)'
_computing_structure_solution 'SHELXS97 (Sheldrick, 1997)'
_diffrn_ambient_temperature 293(2)
_diffrn_detector_area_resol_mean 'Sapphore CCD detector'
_diffrn_measured_fraction_theta_full 0.989
_diffrn_measured_fraction_theta_max 0.989
_diffrn_measurement_device_type 'Oxford Diffraction Xcalibur CCD'
_diffrn_measurement_method 'Rotation method data acquisition using \w and \f'
_diffrn_radiation_monochromator graphite
_diffrn_radiation_source 'fine-focus sealed tube'
_diffrn_radiation_type MoK\a
_diffrn_radiation_wavelength 0.71073
_diffrn_reflns_av_R_equivalents 0.0215
_diffrn_reflns_av_sigmaI/netI 0.0726
_diffrn_reflns_limit_h_max 12
_diffrn_reflns_limit_h_min -14
_diffrn_reflns_limit_k_max 12
_diffrn_reflns_limit_k_min -12
_diffrn_reflns_limit_l_max 18
_diffrn_reflns_limit_l_min -18
_diffrn_reflns_number 7507
_diffrn_reflns_theta_full 30.31
_diffrn_reflns_theta_max 30.31
_diffrn_reflns_theta_min 2.99
_exptl_absorpt_coefficient_mu 0.259
_exptl_absorpt_correction_type none
_exptl_crystal_colour yellow
_exptl_crystal_density_diffrn 1.320
_exptl_crystal_density_method 'not measured'
_exptl_crystal_description plate
_exptl_crystal_F_000 508
_exptl_crystal_size_max 0.4
_exptl_crystal_size_mid 0.3
_exptl_crystal_size_min 0.3
_refine_diff_density_max 0.169
_refine_diff_density_min -0.185
_refine_ls_abs_structure_details 'Flack (1983), 2097 Friedel pairs'
_refine_ls_abs_structure_Flack 0.01(8)
_refine_ls_extinction_method none
_refine_ls_goodness_of_fit_ref 0.978
_refine_ls_hydrogen_treatment constr
_refine_ls_matrix_type full
_refine_ls_number_parameters 330
_refine_ls_number_reflns 5925
_refine_ls_number_restraints 11
_refine_ls_restrained_S_all 0.982
_refine_ls_R_factor_all 0.1058
_refine_ls_R_factor_gt 0.0443
_refine_ls_shift/su_max 0.013
_refine_ls_shift/su_mean 0.001
_refine_ls_structure_factor_coef Fsqd
_refine_ls_weighting_details 'calc w = 1/[\s^2^(Fo^2^)+(0.052P)^2^] where P = (Fo^2^+2Fc^2^)/3'
_refine_ls_weighting_scheme calc
_refine_ls_wR_factor_gt 0.0877
_refine_ls_wR_factor_ref 0.0958
_reflns_number_gt 2506
_reflns_number_total 5925
_reflns_threshold_expression I>2\s(I)
_cod_data_source_file ob6318.cif
_cod_data_source_block I
_cod_original_cell_volume 1209.1(4)
_cod_original_sg_symbol_H-M 'P 21'
_cod_database_code 2202831
_cod_database_fobs_code 2202831

loop_
_symmetry_equiv_pos_as_xyz
'x, y, z'
'-x, y+1/2, -z'

loop_
_atom_site_label
_atom_site_fract_x
_atom_site_fract_y
_atom_site_fract_z
_atom_site_U_iso_or_equiv
_atom_site_adp_type
_atom_site_calc_flag
_atom_site_refinement_flags
_atom_site_occupancy
_atom_site_disorder_assembly
_atom_site_disorder_group
_atom_site_type_symbol
C2 -0.8636(3) -0.8450(3) -0.2673(2) 0.0510(7) Uani d . 1 . . C
C3 -0.9371(2) -0.7674(3) -0.21760(17) 0.0479(6) Uani d . 1 . . C
C4 -0.8678(2) -0.6963(3) -0.11141(19) 0.0535(7) Uani d . 1 A . C
H4 -0.9280 -0.7042 -0.0667 0.064 Uiso calc R 1 . . H
C5 -0.7351(2) -0.7719(4) -0.05446(19) 0.0542(6) Uani d . 1 . . C
C6 -0.6701(3) -0.8515(3) -0.1085(2) 0.0541(7) Uani d . 1 . . C
C7 -0.9143(3) -0.9094(3) -0.37838(19) 0.0537(7) Uani d . 1 . . C
H7 -1.0081 -0.9416 -0.3919 0.064 Uiso calc R 1 . . H
C9 -0.8697(3) -0.9046(4) -0.5614(2) 0.0723(9) Uani d . 1 . . C
H9A -0.9515 -0.9522 -0.6039 0.087 Uiso calc R 1 . . H
H9B -0.8240 -0.8620 -0.6085 0.087 Uiso calc R 1 . . H
C10 -0.7771(3) -1.0085(3) -0.4839(2) 0.0606(8) Uani d . 1 . . C
H10 -0.7800 -1.1011 -0.5199 0.073 Uiso calc R 1 . . H
C12 -0.6313(3) -0.9570(3) -0.4471(3) 0.0703(9) Uani d . 1 . . C
C15 -0.4452(3) -0.8896(6) -0.5067(3) 0.1248(15) Uani d . 1 . . C
H15A -0.4374 -0.7870 -0.4936 0.150 Uiso calc R 1 . . H
H15B -0.3914 -0.9379 -0.4426 0.150 Uiso calc R 1 . . H
C16 -0.3951(4) -0.9219(8) -0.5881(4) 0.179(3) Uani d . 1 . . C
H16C -0.3027 -0.8903 -0.5706 0.269 Uiso calc R 1 . . H
H16A -0.4481 -0.8745 -0.6518 0.269 Uiso calc R 1 . . H
H16B -0.3991 -1.0239 -0.5994 0.269 Uiso calc R 1 . . H
C17 -1.0822(3) -0.7467(3) -0.2655(2) 0.0563(7) Uani d . 1 . . C
C20 -1.2826(3) -0.6586(5) -0.2342(3) 0.1055(13) Uani d . 1 . . C
H20A -1.2992 -0.5777 -0.2829 0.127 Uiso calc R 1 . . H
H20B -1.3295 -0.7415 -0.2728 0.127 Uiso calc R 1 . . H
C21 -1.3302(4) -0.6293(6) -0.1531(4) 0.156(2) Uani d . 1 . . C
H21A -1.3026 -0.7032 -0.1001 0.234 Uiso calc R 1 . . H
H21B -1.4274 -0.6249 -0.1783 0.234 Uiso calc R 1 . . H
H21C -1.2950 -0.5385 -0.1223 0.234 Uiso calc R 1 . . H
C22 -0.8460(3) -0.5405(4) -0.1279(3) 0.0608(9) Uani d D 1 . . C
C25 -0.848(2) -0.2918(18) -0.1148(17) 0.142(8) Uani d PD 0.531(6) A 1 C
H25 -0.8743 -0.2035 -0.0949 0.171 Uiso calc PR 0.531(6) A 1 H
C26 -0.8765(14) -0.4269(11) -0.0758(10) 0.083(4) Uani d PD 0.531(6) A 1 C
H26 -0.9131 -0.4359 -0.0197 0.100 Uiso calc PR 0.531(6) A 1 H
C27 -0.6790(3) -0.7506(4) 0.0607(2) 0.0668(8) Uani d . 1 . . C
C30 -0.7211(4) -0.6561(6) 0.2142(3) 0.1239(16) Uani d . 1 . . C
H30B -0.6872 -0.7441 0.2524 0.149 Uiso calc R 1 . . H
H30A -0.6474 -0.5873 0.2297 0.149 Uiso calc R 1 . . H
C31 -0.8230(5) -0.6037(6) 0.2473(3) 0.1444(19) Uani d . 1 . . C
H31C -0.7935 -0.5957 0.3236 0.217 Uiso calc R 1 . . H
H31B -0.8994 -0.6673 0.2256 0.217 Uiso calc R 1 . . H
H31A -0.8486 -0.5106 0.2164 0.217 Uiso calc R 1 . . H
C32 -0.5362(3) -0.9261(4) -0.0661(2) 0.0738(9) Uani d . 1 . . C
H32A -0.4737 -0.8645 -0.0163 0.111 Uiso calc R 1 . . H
H32B -0.5011 -0.9484 -0.1240 0.111 Uiso calc R 1 . . H
H32C -0.5480 -1.0132 -0.0310 0.111 Uiso calc R 1 . . H
C33 -0.842(2) -0.2783(19) -0.134(2) 0.119(7) Uani d PD 0.469(6) A 2 C
H33 -0.8524 -0.1802 -0.1258 0.143 Uiso calc PR 0.469(6) A 2 H
C24 -0.778(2) -0.3088(8) -0.1831(18) 0.113(9) Uani d PD 0.531(6) A 1 C
H24 -0.7458 -0.2331 -0.2150 0.135 Uiso calc PR 0.531(6) A 1 H
C35 -0.768(2) -0.4829(17) -0.1826(16) 0.136(12) Uani d PD 0.469(6) A 2 C
H35 -0.7198 -0.5404 -0.2162 0.163 Uiso calc PR 0.469(6) A 2 H
C34 -0.762(2) -0.3308(17) -0.1870(18) 0.122(9) Uani d PD 0.469(6) A 2 C
H34 -0.7114 -0.2776 -0.2210 0.146 Uiso calc PR 0.469(6) A 2 H
N1 -0.7306(2) -0.8738(2) -0.21642(16) 0.0574(6) Uani d . 1 . . N
H1 -0.6817 -0.9076 -0.2533 0.069 Uiso calc R 1 . . H
N11 -0.8324(2) -1.0279(3) -0.39538(18) 0.0626(6) Uani d . 1 . . N
H11 -0.8176 -1.1038 -0.3562 0.075 Uiso calc R 1 . . H
O13 -0.5633(2) -0.9462(3) -0.35663(16) 0.0922(8) Uani d . 1 . . O
O14 -0.5871(2) -0.9322(3) -0.52934(16) 0.0935(8) Uani d . 1 . . O
O18 -1.14931(16) -0.7749(3) -0.35628(14) 0.0674(5) Uani d . 1 . . O
O19 -1.13832(18) -0.6877(3) -0.19562(15) 0.0758(6) Uani d . 1 . . O
O28 -0.5687(2) -0.7824(3) 0.11686(15) 0.0980(8) Uani d . 1 . . O
O29 -0.7674(2) -0.6847(3) 0.10118(15) 0.0877(7) Uani d . 1 . . O
S8 -0.90762(8) -0.77165(10) -0.47575(6) 0.0737(3) Uani d . 1 . . S
S23 -0.7528(4) -0.4848(4) -0.2061(5) 0.0915(12) Uani d PD 0.531(6) A 1 S
S32 -0.9232(6) -0.4042(6) -0.0823(6) 0.0989(10) Uani d PD 0.469(6) A 2 S

loop_
_atom_site_aniso_label
_atom_site_aniso_U_11
_atom_site_aniso_U_22
_atom_site_aniso_U_33
_atom_site_aniso_U_12
_atom_site_aniso_U_13
_atom_site_aniso_U_23
C2 0.0439(16) 0.0598(18) 0.0463(15) -0.0013(14) 0.0091(13) 0.0097(14)
C3 0.0351(14) 0.0632(16) 0.0422(13) -0.0028(14) 0.0070(11) -0.0031(16)
C4 0.0442(16) 0.068(2) 0.0446(15) 0.0006(15) 0.0084(12) 0.0011(14)
C5 0.0466(15) 0.0649(17) 0.0455(14) -0.0040(16) 0.0051(12) 0.0094(17)
C6 0.0434(16) 0.070(2) 0.0446(16) 0.0037(14) 0.0061(13) 0.0047(14)
C7 0.0429(15) 0.0611(19) 0.0536(17) -0.0001(15) 0.0095(12) -0.0036(15)
C9 0.0554(18) 0.104(2) 0.0517(17) 0.0140(19) 0.0071(14) -0.0147(18)
C10 0.0499(18) 0.070(2) 0.0541(17) -0.0009(16) 0.0032(15) -0.0173(16)
C12 0.052(2) 0.089(3) 0.066(2) 0.0079(17) 0.0111(18) -0.0151(19)
C15 0.065(2) 0.203(5) 0.112(3) -0.039(3) 0.035(2) -0.045(3)
C16 0.083(3) 0.338(9) 0.128(4) -0.029(4) 0.047(3) -0.083(5)
C17 0.0519(18) 0.059(2) 0.0544(17) 0.0005(15) 0.0112(15) 0.0117(16)
C20 0.054(2) 0.179(4) 0.081(2) 0.040(2) 0.0165(19) 0.002(3)
C21 0.108(3) 0.237(6) 0.142(4) 0.079(4) 0.067(3) 0.036(4)
C22 0.052(2) 0.072(3) 0.0498(19) 0.0091(18) 0.0022(15) -0.0073(18)
C25 0.156(18) 0.077(15) 0.136(13) -0.013(13) -0.043(10) -0.032(11)
C26 0.075(7) 0.051(7) 0.134(8) 0.046(5) 0.048(5) 0.026(6)
C27 0.064(2) 0.081(2) 0.0468(17) -0.0062(19) 0.0042(16) 0.0069(18)
C30 0.097(3) 0.214(5) 0.052(2) 0.011(3) 0.009(2) -0.039(3)
C31 0.146(4) 0.187(5) 0.099(3) -0.006(4) 0.035(3) -0.065(3)
C32 0.0509(17) 0.100(3) 0.0619(18) 0.0114(17) 0.0033(14) 0.0083(18)
C33 0.099(14) 0.075(14) 0.180(18) 0.022(10) 0.038(12) 0.007(12)
C24 0.098(16) 0.038(7) 0.15(2) -0.026(7) -0.037(12) 0.041(9)
C35 0.21(2) 0.058(13) 0.130(16) 0.043(12) 0.031(12) -0.028(11)
C34 0.072(11) 0.167(19) 0.100(15) 0.028(11) -0.016(9) -0.008(12)
N1 0.0419(13) 0.0805(19) 0.0470(13) 0.0031(12) 0.0091(10) -0.0040(12)
N11 0.0634(15) 0.0586(16) 0.0598(15) 0.0038(13) 0.0095(13) 0.0060(13)
O13 0.0495(12) 0.162(3) 0.0557(13) -0.0038(13) 0.0012(10) -0.0178(14)
O14 0.0609(14) 0.157(2) 0.0617(13) -0.0190(14) 0.0167(11) -0.0254(14)
O18 0.0470(10) 0.0952(14) 0.0513(10) 0.0027(11) 0.0016(9) 0.0036(13)
O19 0.0444(12) 0.1221(18) 0.0598(12) 0.0117(12) 0.0140(10) -0.0080(12)
O28 0.0736(14) 0.149(2) 0.0552(12) 0.0208(16) -0.0054(11) -0.0075(16)
O29 0.0751(14) 0.136(2) 0.0471(12) 0.0008(15) 0.0102(11) -0.0169(13)
S8 0.0842(6) 0.0792(5) 0.0546(4) 0.0198(5) 0.0164(4) 0.0078(5)
S23 0.094(2) 0.075(3) 0.105(2) -0.0177(16) 0.0289(16) 0.0125(16)
S32 0.096(5) 0.081(3) 0.112(5) 0.0231(19) 0.0381(18) -0.0138(17)

loop_
_atom_type_symbol
_atom_type_description
_atom_type_scat_dispersion_real
_atom_type_scat_dispersion_imag
_atom_type_scat_source
C C 0.0033 0.0016 'International Tables Vol C Tables 4.2.6.8 and 6.1.1.4'
H H 0.0000 0.0000 'International Tables Vol C Tables 4.2.6.8 and 6.1.1.4'
N N 0.0061 0.0033 'International Tables Vol C Tables 4.2.6.8 and 6.1.1.4'
O O 0.0106 0.0060 'International Tables Vol C Tables 4.2.6.8 and 6.1.1.4'
S S 0.1246 0.1234 'International Tables Vol C Tables 4.2.6.8 and 6.1.1.4'

loop_
_geom_angle_atom_site_label_1
_geom_angle_atom_site_label_2
_geom_angle_atom_site_label_3
_geom_angle
_geom_angle_publ_flag
C3 C2 N1 119.9(2) yes
C3 C2 C7 126.5(2) ?
N1 C2 C7 113.6(2) ?
C2 C3 C17 121.2(2) ?
C2 C3 C4 120.0(2) ?
C17 C3 C4 118.7(2) ?
C22 C4 C3 109.9(2) yes
C22 C4 C5 111.5(2) ?
C3 C4 C5 110.9(2) yes
C22 C4 H4 108.1 ?
C3 C4 H4 108.1 ?
C5 C4 H4 108.1 ?
C6 C5 C27 121.2(3) ?
C6 C5 C4 121.1(2) ?
C27 C5 C4 117.6(3) ?
C5 C6 N1 118.9(2) ?
C5 C6 C32 127.9(2) ?
N1 C6 C32 113.2(2) ?
N11 C7 C2 113.6(2) ?
N11 C7 S8 106.19(17) ?
C2 C7 S8 108.79(19) ?
N11 C7 H7 109.4 ?
C2 C7 H7 109.4 ?
S8 C7 H7 109.4 ?
C10 C9 S8 103.40(18) ?
C10 C9 H9A 111.1 ?
S8 C9 H9A 111.1 ?
C10 C9 H9B 111.1 ?
S8 C9 H9B 111.1 ?
H9A C9 H9B 109.0 ?
N11 C10 C9 107.2(2) ?
N11 C10 C12 112.1(2) ?
C9 C10 C12 112.2(3) ?
N11 C10 H10 108.4 ?
C9 C10 H10 108.4 ?
C12 C10 H10 108.4 ?
O13 C12 O14 124.1(3) ?
O13 C12 C10 125.3(3) ?
O14 C12 C10 110.6(3) ?
C16 C15 O14 112.2(3) ?
C16 C15 H15A 109.2 ?
O14 C15 H15A 109.2 ?
C16 C15 H15B 109.2 ?
O14 C15 H15B 109.2 ?
H15A C15 H15B 107.9 ?
C15 C16 H16C 109.5 ?
C15 C16 H16A 109.5 ?
H16C C16 H16A 109.5 ?
C15 C16 H16B 109.5 ?
H16C C16 H16B 109.5 ?
H16A C16 H16B 109.5 ?
O18 C17 O19 121.6(2) yes
O18 C17 C3 127.3(3) ?
O19 C17 C3 111.1(2) ?
C21 C20 O19 110.4(3) ?
C21 C20 H20A 109.6 ?
O19 C20 H20A 109.6 ?
C21 C20 H20B 109.6 ?
O19 C20 H20B 109.6 ?
H20A C20 H20B 108.1 ?
C20 C21 H21A 109.5 ?
C20 C21 H21B 109.5 ?
H21A C21 H21B 109.5 ?
C20 C21 H21C 109.5 ?
H21A C21 H21C 109.5 ?
H21B C21 H21C 109.5 ?
C35 C22 C4 127.4(8) ?
C26 C22 C4 128.3(7) ?
C26 C22 S23 109.4(7) ?
C4 C22 S23 121.7(3) ?
C35 C22 S32 108.2(8) ?
C4 C22 S32 124.4(4) ?
C24 C25 C26 110.9(16) ?
C24 C25 H25 124.6 ?
C26 C25 H25 124.6 ?
C22 C26 C25 113.8(13) ?
C22 C26 H26 123.1 ?
C25 C26 H26 123.1 ?
O28 C27 O29 120.5(3) yes
O28 C27 C5 127.8(3) ?
O29 C27 C5 111.6(3) ?
C31 C30 O29 110.6(3) ?
C31 C30 H30B 109.5 ?
O29 C30 H30B 109.5 ?
C31 C30 H30A 109.5 ?
O29 C30 H30A 109.5 ?
H30B C30 H30A 108.1 ?
C30 C31 H31C 109.5 ?
C30 C31 H31B 109.5 ?
H31C C31 H31B 109.5 ?
C30 C31 H31A 109.5 ?
H31C C31 H31A 109.5 ?
H31B C31 H31A 109.5 ?
C6 C32 H32A 109.5 ?
C6 C32 H32B 109.5 ?
H32A C32 H32B 109.5 ?
C6 C32 H32C 109.5 ?
H32A C32 H32C 109.5 ?
H32B C32 H32C 109.5 ?
C34 C33 S32 114.7(15) ?
C34 C33 H33 122.7 ?
S32 C33 H33 122.7 ?
C25 C24 S23 112.3(12) ?
C25 C24 H24 123.8 ?
S23 C24 H24 123.8 ?
C22 C35 C34 117.4(14) ?
C22 C35 H35 121.3 ?
C34 C35 H35 121.3 ?
C33 C34 C35 107.9(17) ?
C33 C34 H34 126.1 ?
C35 C34 H34 126.1 ?
C2 N1 C6 123.5(2) ?
C2 N1 H1 118.2 ?
C6 N1 H1 118.2 ?
C7 N11 C10 114.7(2) yes
C7 N11 H11 122.7 ?
C10 N11 H11 122.7 ?
C12 O14 C15 117.2(3) ?
C17 O19 C20 116.6(2) ?
C27 O29 C30 116.1(3) ?
C9 S8 C7 91.01(15) yes
C22 S23 C24 92.4(6) ?
C33 S32 C22 91.8(8) yes

loop_
_geom_bond_atom_site_label_1
_geom_bond_atom_site_label_2
_geom_bond_site_symmetry_2
_geom_bond_distance
_geom_bond_publ_flag
C2 C3 . 1.352(3) yes
C2 N1 . 1.363(3) yes
C2 C7 . 1.520(3) yes
C3 C17 . 1.456(3) ?
C3 C4 . 1.517(3) yes
C4 C22 . 1.494(4) yes
C4 C5 . 1.524(3) yes
C4 H4 . 0.9800 ?
C5 C6 . 1.339(4) yes
C5 C27 . 1.464(4) ?
C6 N1 . 1.385(3) yes
C6 C32 . 1.499(4) yes
C7 N11 . 1.450(3) yes
C7 S8 . 1.829(3) yes
C7 H7 . 0.9800 ?
C9 C10 . 1.518(4) ?
C9 S8 . 1.795(3) yes
C9 H9A . 0.9700 ?
C9 H9B . 0.9700 ?
C10 N11 . 1.456(3) ?
C10 C12 . 1.517(4) ?
C10 H10 . 0.9800 ?
C12 O13 . 1.190(3) ?
C12 O14 . 1.317(3) ?
C15 C16 . 1.356(5) ?
C15 O14 . 1.462(3) ?
C15 H15A . 0.9700 ?
C15 H15B . 0.9700 ?
C16 H16C . 0.9600 ?
C16 H16A . 0.9600 ?
C16 H16B . 0.9600 ?
C17 O18 . 1.216(3) ?
C17 O19 . 1.344(3) ?
C20 C21 . 1.332(5) ?
C20 O19 . 1.450(3) ?
C20 H20A . 0.9700 ?
C20 H20B . 0.9700 ?
C21 H21A . 0.9600 ?
C21 H21B . 0.9600 ?
C21 H21C . 0.9600 ?
C22 C35 . 1.344(5) ?
C22 C26 . 1.349(5) ?
C22 S23 . 1.690(4) ?
C22 S32 . 1.702(4) yes
C25 C24 . 1.322(5) ?
C25 C26 . 1.423(5) ?
C25 H25 . 0.9300 ?
C26 H26 . 0.9300 ?
C27 O28 . 1.195(3) ?
C27 O29 . 1.338(3) ?
C30 C31 . 1.348(5) ?
C30 O29 . 1.443(4) ?
C30 H30B . 0.9700 ?
C30 H30A . 0.9700 ?
C31 H31C . 0.9600 ?
C31 H31B . 0.9600 ?
C31 H31A . 0.9600 ?
C32 H32A . 0.9600 ?
C32 H32B . 0.9600 ?
C32 H32C . 0.9600 ?
C33 C34 . 1.322(5) ?
C33 S32 . 1.702(5) ?
C33 H33 . 0.9300 ?
C24 S23 . 1.700(5) yes
C24 H24 . 0.9300 ?
C35 C34 . 1.420(5) ?
C35 H35 . 0.9300 ?
C34 H34 . 0.9300 ?
N1 H1 . 0.8600 ?
N11 H11 . 0.8600 ?

loop_
_geom_hbond_atom_site_label_D
_geom_hbond_atom_site_label_H
_geom_hbond_atom_site_label_A
_geom_hbond_distance_DH
_geom_hbond_distance_HA
_geom_hbond_distance_DA
_geom_hbond_angle_DHA
_geom_hbond_publ_flag
N1 H1 O13 0.86 2.12 2.963(3) 168 yes

loop_
_geom_torsion_atom_site_label_1
_geom_torsion_atom_site_label_2
_geom_torsion_atom_site_label_3
_geom_torsion_atom_site_label_4
_geom_torsion
_geom_torsion_publ_flag
N1 C2 C3 C17 -173.9(2) ?
C7 C2 C3 C17 5.1(4) ?
N1 C2 C3 C4 7.9(4) ?
C7 C2 C3 C4 -173.2(3) yes
C2 C3 C4 C22 100.4(3) yes
C17 C3 C4 C22 -77.9(3) ?
C2 C3 C4 C5 -23.4(4) ?
C17 C3 C4 C5 158.3(2) ?
C22 C4 C5 C6 -100.7(3) yes
C3 C4 C5 C6 22.1(4) ?
C22 C4 C5 C27 77.2(3) ?
C3 C4 C5 C27 -159.9(2) ?
C27 C5 C6 N1 177.0(3) ?
C4 C5 C6 N1 -5.1(4) ?
C27 C5 C6 C32 -1.4(5) ?
C4 C5 C6 C32 176.5(3) ?
C3 C2 C7 N11 -158.1(3) ?
N1 C2 C7 N11 20.9(3) ?
C3 C2 C7 S8 83.8(3) yes
N1 C2 C7 S8 -97.2(2) yes
S8 C9 C10 N11 41.3(3) ?
S8 C9 C10 C12 -82.2(3) ?
N11 C10 C12 O13 7.0(4) yes
C9 C10 C12 O13 127.7(3) ?
N11 C10 C12 O14 -176.2(3) yes
C9 C10 C12 O14 -55.4(3) ?
C2 C3 C17 O18 -11.3(5) yes
C4 C3 C17 O18 166.9(3) ?
C2 C3 C17 O19 169.7(2) yes
C4 C3 C17 O19 -12.1(4) ?
C3 C4 C22 C35 -63.6(13) ?
C5 C4 C22 C35 59.8(13) ?
C3 C4 C22 C26 130.7(8) ?
C5 C4 C22 C26 -105.9(8) ?
C3 C4 C22 S23 -59.4(4) ?
C5 C4 C22 S23 64.1(4) ?
C3 C4 C22 S32 114.0(4) ?
C5 C4 C22 S32 -122.5(4) ?
C35 C22 C26 C25 14.3(18) ?
C4 C22 C26 C25 -177.4(12) ?
S23 C22 C26 C25 11.7(15) ?
C24 C25 C26 C22 -10(3) ?
C6 C5 C27 O28 9.7(5) yes
C4 C5 C27 O28 -168.3(3) ?
C6 C5 C27 O29 -171.6(3) yes
C4 C5 C27 O29 10.4(4) ?
C26 C25 C24 S23 3(3) ?
C4 C22 C35 C34 -179.6(14) ?
S32 C22 C35 C34 2(2) ?
S32 C33 C34 C35 -1(3) ?
C22 C35 C34 C33 -1(3) ?
C3 C2 N1 C6 12.4(4) ?
C7 C2 N1 C6 -166.6(2) yes
C5 C6 N1 C2 -13.9(4) ?
C32 C6 N1 C2 164.7(2) ?
C2 C7 N11 C10 -122.6(2) ?
S8 C7 N11 C10 -3.1(3) ?
C9 C10 N11 C7 -25.1(3) ?
C12 C10 N11 C7 98.5(3) ?
O13 C12 O14 C15 0.3(5) ?
C10 C12 O14 C15 -176.6(3) ?
C16 C15 O14 C12 155.2(5) ?
O18 C17 O19 C20 -0.3(4) ?
C3 C17 O19 C20 178.7(3) ?
C21 C20 O19 C17 167.0(4) ?
O28 C27 O29 C30 -0.1(5) ?
C5 C27 O29 C30 -178.9(3) ?
C31 C30 O29 C27 -173.6(4) ?
C10 C9 S8 C7 -37.4(2) ?
N11 C7 S8 C9 24.23(18) ?
C2 C7 S8 C9 146.87(19) ?
C26 C22 S23 C24 -8.4(11) ?
C4 C22 S23 C24 179.9(9) ?
C25 C24 S23 C22 3(2) ?
C34 C33 S32 C22 2(2) ?
C35 C22 S32 C33 -2.4(15) ?
C4 C22 S32 C33 179.6(10) ?
